data_7717561
loop_
_publ_author_name
'Wu, Jianfeng'
'Li, Mengtao'
'Yang, Qianqian'
'Zhang, Baoliang'
'Tang, Jinkui'

_publ_section_title
;
 Two-step Spin Transition around Room Temperature in a FeIII Complex
;
_journal_name_full 'Dalton Transactions'
_journal_paper_doi 10.1039/D4DT02736A
_journal_year 2024
_chemical_formula_moiety 'C32 H22 Fe N4 O4, 2(C2 H3 N), B F4'
_chemical_formula_sum 'C36 H28 B F4 Fe N6 O4'
_chemical_formula_weight 751.30
_space_group_crystal_system triclinic
_space_group_IT_number 2
_space_group_name_Hall '-P 1'
_space_group_name_H-M_alt 'P -1'
_atom_sites_solution_hydrogens geom
_atom_sites_solution_primary dual
_audit_creation_date 2024-06-09
_audit_creation_method
;
Olex2 1.5
(compiled 2021.12.09 svn.r5202d8cf for OlexSys, GUI svn.r6439)
;
_audit_update_record
;
2024-11-16 deposited with the CCDC.	2024-11-21 downloaded from the CCDC.
;
_cell_angle_alpha 70.82(2)
_cell_angle_beta 71.741(14)
_cell_angle_gamma 88.304(14)
_cell_formula_units_Z 2
_cell_length_a 9.715(6)
_cell_length_b 12.574(7)
_cell_length_c 15.494(11)
_cell_measurement_reflns_used 3390
_cell_measurement_temperature 245
_cell_measurement_theta_max 22.90
_cell_measurement_theta_min 2.61
_cell_volume 1691.9(19)
_computing_cell_refinement 'Bruker SMART'
_computing_data_collection 'Bruker SMART'
_computing_data_reduction 'Bruker SAINT'
_computing_molecular_graphics 'Olex2 1.5 (Dolomanov et al., 2009)'
_computing_publication_material 'Olex2 1.5 (Dolomanov et al., 2009)'
_computing_structure_refinement 'SHELXL 2018/3 (Sheldrick, 2015)'
_computing_structure_solution 'SHELXT 2018/2 (Sheldrick, 2018)'
_diffrn_ambient_temperature 245
_diffrn_measured_fraction_theta_full 0.992
_diffrn_measured_fraction_theta_max 0.992
_diffrn_measurement_device_type 'CCD area detector'
_diffrn_measurement_method 'phi and omega scans'
_diffrn_radiation_monochromator graphite
_diffrn_radiation_type MoK\a
_diffrn_radiation_wavelength 0.71073
_diffrn_reflns_av_R_equivalents 0.1356
_diffrn_reflns_av_unetI/netI 0.1095
_diffrn_reflns_Laue_measured_fraction_full 0.992
_diffrn_reflns_Laue_measured_fraction_max 0.992
_diffrn_reflns_limit_h_max 11
_diffrn_reflns_limit_h_min -11
_diffrn_reflns_limit_k_max 15
_diffrn_reflns_limit_k_min -15
_diffrn_reflns_limit_l_max 18
_diffrn_reflns_limit_l_min -18
_diffrn_reflns_number 27040
_diffrn_reflns_point_group_measured_fraction_full 0.992
_diffrn_reflns_point_group_measured_fraction_max 0.992
_diffrn_reflns_theta_full 25.186
_diffrn_reflns_theta_max 25.186
_diffrn_reflns_theta_min 1.849
_diffrn_source_current 1.4
_diffrn_source_power 0.07
_diffrn_source_voltage 50.0
_exptl_absorpt_coefficient_mu 0.518
_exptl_absorpt_correction_T_max 0.911
_exptl_absorpt_correction_T_min 0.902
_exptl_absorpt_correction_type multi-scan
_exptl_absorpt_process_details
'multi-scan was used for absorption correction. wR2(int) was 0.0979 before and 0.0508 after correction. The Ratio of minimum to maximum transmission is 0.8290. The \l/2 correction factor is Not present.'
_exptl_crystal_colour 'clear dark red'
_exptl_crystal_colour_lustre clear
_exptl_crystal_colour_modifier dark
_exptl_crystal_colour_primary red
_exptl_crystal_density_diffrn 1.475
_exptl_crystal_description block
_exptl_crystal_F_000 770
_exptl_crystal_size_max 0.2
_exptl_crystal_size_mid 0.18
_exptl_crystal_size_min 0.18
_refine_diff_density_max 0.473
_refine_diff_density_min -0.557
_refine_diff_density_rms 0.083
_refine_ls_extinction_method none
_refine_ls_goodness_of_fit_ref 1.093
_refine_ls_hydrogen_treatment constr
_refine_ls_matrix_type full
_refine_ls_number_parameters 510
_refine_ls_number_reflns 6043
_refine_ls_number_restraints 76
_refine_ls_restrained_S_all 1.110
_refine_ls_R_factor_all 0.1252
_refine_ls_R_factor_gt 0.0757
_refine_ls_shift/su_max 0.000
_refine_ls_shift/su_mean 0.000
_refine_ls_structure_factor_coef Fsqd
_refine_ls_weighting_details 'w=1/[\s^2^(Fo^2^)+(0.1006P)^2^] where P=(Fo^2^+2Fc^2^)/3'
_refine_ls_weighting_scheme calc
_refine_ls_wR_factor_gt 0.1810
_refine_ls_wR_factor_ref 0.2106
_reflns_Friedel_coverage 0.000
_reflns_number_gt 3654
_reflns_number_total 6043
_reflns_threshold_expression 'I > 2\s(I)'
_cod_data_source_file d4dt02736a2.cif
_cod_data_source_block 1_245K
_cod_original_cell_volume 1692.1(18)
_cod_database_code 7717561
_shelx_shelxl_version_number 2018/3
_shelx_space_group_comment
;
The symmetry employed for this shelxl refinement is uniquely defined
by the following loop, which should always be used as a source of
symmetry information in preference to the above space-group names.
They are only intended as comments.
;
_olex2_refinement_description
;
1. Fixed Uiso
 At 1.2 times of:
  All C(H) groups
 At 1.5 times of:
  All C(H,H,H) groups, All O(H) groups
2. Restrained distances
 F00D-B01D \\sim F00E-B01D
 with sigma of 0.02
 F012-B01D \\sim F1-B01D
 with sigma of 0.02
 F00T-B01D \\sim F00U-B01D
 with sigma of 0.02
 F019-B01D \\sim F0-B01D
 with sigma of 0.02
3. Uiso/Uaniso restraints and constraints
Uanis(N5) \\sim Ueq, Uanis(C33) \\sim Ueq, Uanis(C34) \\sim Ueq: with sigma of
0.01 and sigma for terminal atoms of 0.02
Uanis(F1) \\sim Ueq, Uanis(F00D) \\sim Ueq, Uanis(B01D) \\sim Ueq, Uanis(F00T)
\\sim Ueq, Uanis(F012) \\sim Ueq, Uanis(F019) \\sim Ueq, Uanis(F00U) \\sim Ueq,
Uanis(F00E) \\sim Ueq, Uanis(F0) \\sim Ueq: with sigma of 0.01 and sigma for
terminal atoms of 0.02
Uanis(F00U) \\sim Ueq: with sigma of 0.005 and sigma for terminal atoms of 0.01
4. Others
 Sof(F0)=Sof(F00E)=Sof(F00U)=Sof(F1)=1-FVAR(1)
 Sof(F00D)=Sof(F00T)=Sof(F012)=Sof(F019)=FVAR(1)
5.a Aromatic/amide H refined with riding coordinates:
 C1(H1), C2(H2A), C3(H3), C7(H7), C8(H8), C9(H9), C10(H10), C14(H14), C15(H15),
  C16(H16), C17(H17), C18(H18), C19(H19), C23(H23), C24(H24), C25(H25),
 C26(H26), C28(H28), C29(H29), C30(H30)
5.b Idealised Me refined as rotating group:
 C34(H34A,H34B,H34C), C36(H36A,H36B,H36C)
5.c Idealised tetrahedral OH refined as rotating group:
 O2(H2), O4(H4)
;
_olex2_submission_special_instructions 'No special instructions were received'

loop_
_space_group_symop_operation_xyz
'x, y, z'
'-x, -y, -z'

loop_
_atom_site_label
_atom_site_type_symbol
_atom_site_fract_x
_atom_site_fract_y
_atom_site_fract_z
_atom_site_U_iso_or_equiv
_atom_site_adp_type
_atom_site_occupancy
_atom_site_site_symmetry_order
_atom_site_calc_flag
_atom_site_refinement_flags_posn
_atom_site_refinement_flags_adp
_atom_site_refinement_flags_occupancy
_atom_site_disorder_assembly
_atom_site_disorder_group
Fe1 Fe 0.48074(8) 0.41634(6) 0.31742(5) 0.0324(3) Uani 1 1 d . . . . .
O1 O 0.5496(4) 0.2967(3) 0.4016(3) 0.0437(9) Uani 1 1 d . . . . .
O2 O 0.6454(5) 0.1763(3) 0.5424(3) 0.0559(11) Uani 1 1 d . . . . .
H2 H 0.664943 0.127569 0.587189 0.084 Uiso 1 1 calc R U . . .
O3 O 0.6628(4) 0.5050(3) 0.2476(3) 0.0410(9) Uani 1 1 d . . . . .
O4 O 0.9188(4) 0.6011(4) 0.1129(3) 0.0601(11) Uani 1 1 d . . . . .
H4 H 0.894406 0.532269 0.137969 0.090 Uiso 1 1 calc R U . . .
N1 N 0.3913(4) 0.5157(3) 0.2083(3) 0.0345(10) Uani 1 1 d . . . . .
N2 N 0.4827(4) 0.3100(3) 0.2364(3) 0.0371(10) Uani 1 1 d . . . . .
N3 N 0.2603(5) 0.3561(3) 0.4094(3) 0.0419(11) Uani 1 1 d . . . . .
N4 N 0.4240(5) 0.5276(3) 0.3976(3) 0.0380(10) Uani 1 1 d . . . . .
C1 C 0.3519(6) 0.6192(4) 0.1959(4) 0.0410(13) Uani 1 1 d . . . . .
H1 H 0.366366 0.656178 0.236452 0.049 Uiso 1 1 calc R U . . .
C2 C 0.2901(6) 0.6764(5) 0.1261(4) 0.0477(14) Uani 1 1 d . . . . .
H2A H 0.264219 0.750585 0.119649 0.057 Uiso 1 1 calc R U . . .
C3 C 0.2676(6) 0.6246(5) 0.0675(4) 0.0496(15) Uani 1 1 d . . . . .
H3 H 0.224815 0.662312 0.020285 0.060 Uiso 1 1 calc R U . . .
C4 C 0.3084(6) 0.5134(5) 0.0771(4) 0.0436(13) Uani 1 1 d . . . . .
C5 C 0.3719(5) 0.4619(4) 0.1492(4) 0.0368(12) Uani 1 1 d . . . . .
C6 C 0.4186(5) 0.3520(4) 0.1615(4) 0.0377(12) Uani 1 1 d . . . . .
C7 C 0.3989(6) 0.2965(5) 0.1030(4) 0.0482(14) Uani 1 1 d . . . . .
H7 H 0.427706 0.222748 0.111062 0.058 Uiso 1 1 calc R U . . .
C8 C 0.3362(7) 0.3485(5) 0.0313(4) 0.0582(17) Uani 1 1 d . . . . .
H8 H 0.324843 0.309594 -0.008726 0.070 Uiso 1 1 calc R U . . .
C9 C 0.2915(7) 0.4543(5) 0.0185(4) 0.0538(16) Uani 1 1 d . . . . .
H9 H 0.249152 0.487727 -0.029843 0.065 Uiso 1 1 calc R U . . .
C10 C 0.5402(6) 0.2137(4) 0.2492(4) 0.0394(13) Uani 1 1 d . . . . .
H10 H 0.543955 0.177749 0.204097 0.047 Uiso 1 1 calc R U . . .
C11 C 0.5976(6) 0.1574(4) 0.3240(4) 0.0406(13) Uani 1 1 d . . . . .
C12 C 0.5981(6) 0.1989(4) 0.3980(4) 0.0378(12) Uani 1 1 d . . . . .
C13 C 0.6505(6) 0.1330(4) 0.4722(4) 0.0397(13) Uani 1 1 d . . . . .
C14 C 0.7062(7) 0.0312(5) 0.4703(4) 0.0529(15) Uani 1 1 d . . . . .
H14 H 0.743077 -0.011259 0.519299 0.064 Uiso 1 1 calc R U . . .
C15 C 0.7080(7) -0.0087(5) 0.3968(5) 0.0639(19) Uani 1 1 d . . . . .
H15 H 0.746645 -0.077991 0.396136 0.077 Uiso 1 1 calc R U . . .
C16 C 0.6541(7) 0.0516(4) 0.3252(5) 0.0572(17) Uani 1 1 d . . . . .
H16 H 0.654514 0.022856 0.276288 0.069 Uiso 1 1 calc R U . . .
C17 C 0.1835(6) 0.2683(5) 0.4114(5) 0.0586(17) Uani 1 1 d . . . . .
H17 H 0.221820 0.235110 0.363506 0.070 Uiso 1 1 calc R U . . .
C18 C 0.0493(7) 0.2238(5) 0.4811(5) 0.0671(19) Uani 1 1 d . . . . .
H18 H -0.003286 0.163629 0.478951 0.080 Uiso 1 1 calc R U . . .
C19 C -0.0034(7) 0.2687(6) 0.5515(5) 0.0647(19) Uani 1 1 d . . . . .
H19 H -0.092038 0.237631 0.600276 0.078 Uiso 1 1 calc R U . . .
C20 C 0.0718(6) 0.3612(5) 0.5534(4) 0.0483(15) Uani 1 1 d . . . . .
C21 C 0.2054(5) 0.4025(4) 0.4794(4) 0.0368(12) Uani 1 1 d . . . . .
C22 C 0.2884(6) 0.4954(4) 0.4762(4) 0.0389(12) Uani 1 1 d . . . . .
C23 C 0.2369(6) 0.5439(5) 0.5446(4) 0.0490(14) Uani 1 1 d . . . . .
H23 H 0.291153 0.605483 0.543136 0.059 Uiso 1 1 calc R U . . .
C24 C 0.1032(7) 0.5035(6) 0.6181(4) 0.0615(18) Uani 1 1 d . . . . .
H24 H 0.068770 0.539191 0.664539 0.074 Uiso 1 1 calc R U . . .
C25 C 0.0225(7) 0.4135(6) 0.6231(4) 0.0619(18) Uani 1 1 d . . . . .
H25 H -0.066001 0.386732 0.673337 0.074 Uiso 1 1 calc R U . . .
C26 C 0.4970(6) 0.6198(4) 0.3790(4) 0.0422(13) Uani 1 1 d . . . . .
H26 H 0.457637 0.663413 0.418589 0.051 Uiso 1 1 calc R U . . .
C27 C 0.6317(6) 0.6634(4) 0.3046(4) 0.0386(12) Uani 1 1 d . . . . .
C28 C 0.6930(7) 0.7683(5) 0.2962(4) 0.0504(15) Uani 1 1 d . . . . .
H28 H 0.643332 0.806628 0.338210 0.060 Uiso 1 1 calc R U . . .
C29 C 0.8233(7) 0.8147(5) 0.2281(5) 0.0589(17) Uani 1 1 d . . . . .
H29 H 0.862964 0.884550 0.223254 0.071 Uiso 1 1 calc R U . . .
C30 C 0.8969(6) 0.7591(5) 0.1662(4) 0.0519(16) Uani 1 1 d . . . . .
H30 H 0.985779 0.792289 0.118665 0.062 Uiso 1 1 calc R U . . .
C31 C 0.8422(6) 0.6552(4) 0.1727(4) 0.0414(13) Uani 1 1 d . . . . .
C32 C 0.7079(5) 0.6054(4) 0.2428(4) 0.0341(12) Uani 1 1 d . . . . .
N5 N 0.9000(9) 0.3656(7) 0.1466(7) 0.141(4) Uani 1 1 d . U . . .
C33 C 0.9479(10) 0.2821(9) 0.1587(8) 0.120(3) Uani 1 1 d . U . . .
C34 C 1.0036(12) 0.1737(9) 0.1566(11) 0.182(6) Uani 1 1 d . U . . .
H34A H 1.081061 0.184687 0.096232 0.273 Uiso 1 1 calc R U . . .
H34B H 0.925772 0.122719 0.162311 0.273 Uiso 1 1 calc R U . . .
H34C H 1.041151 0.141535 0.210028 0.273 Uiso 1 1 calc R U . . .
N6 N 0.2470(11) -0.0971(7) 0.9444(6) 0.126(3) Uani 1 1 d . . . . .
C35 C 0.2947(12) -0.0155(8) 0.9449(6) 0.098(3) Uani 1 1 d . . . . .
C36 C 0.3602(11) 0.0871(7) 0.9427(6) 0.107(3) Uani 1 1 d . . . . .
H36A H 0.431563 0.122733 0.879726 0.161 Uiso 1 1 calc R U . . .
H36B H 0.407558 0.069504 0.991787 0.161 Uiso 1 1 calc R U . . .
H36C H 0.285639 0.138193 0.955190 0.161 Uiso 1 1 calc R U . . .
B01D B 0.7252(10) 0.0485(7) 0.7568(6) 0.068(2) Uani 1 1 d D U . . .
F00D F 0.6722(10) 0.1553(5) 0.7373(5) 0.091(2) Uani 0.803(15) 1 d D U P A 1
F00T F 0.7570(12) 0.0223(6) 0.6780(5) 0.100(3) Uani 0.803(15) 1 d D U P A 1
F012 F 0.6207(13) -0.0246(6) 0.8319(5) 0.123(4) Uani 0.803(15) 1 d D U P A 1
F019 F 0.8407(11) 0.0543(8) 0.7865(9) 0.150(4) Uani 0.803(15) 1 d D U P A 1
F0 F 0.873(2) 0.033(3) 0.715(3) 0.128(14) Uani 0.197(15) 1 d D U P A 2
F00E F 0.717(4) -0.029(2) 0.8444(15) 0.083(9) Uani 0.197(15) 1 d D U P A 2
F00U F 0.731(5) 0.151(2) 0.758(3) 0.111(14) Uani 0.197(15) 1 d D U P A 2
F1 F 0.648(5) 0.008(3) 0.714(3) 0.123(13) Uani 0.197(15) 1 d D U P A 2

loop_
_atom_site_aniso_label
_atom_site_aniso_U_11
_atom_site_aniso_U_22
_atom_site_aniso_U_33
_atom_site_aniso_U_23
_atom_site_aniso_U_13
_atom_site_aniso_U_12
Fe1 0.0350(4) 0.0255(4) 0.0416(5) -0.0149(3) -0.0153(3) 0.0053(3)
O1 0.056(2) 0.034(2) 0.055(2) -0.0248(18) -0.0282(19) 0.0141(17)
O2 0.086(3) 0.047(2) 0.056(3) -0.028(2) -0.043(2) 0.024(2)
O3 0.039(2) 0.037(2) 0.053(2) -0.0224(17) -0.0148(18) 0.0050(16)
O4 0.045(2) 0.071(3) 0.064(3) -0.033(2) -0.006(2) 0.002(2)
N1 0.034(2) 0.028(2) 0.040(3) -0.0112(19) -0.010(2) 0.0031(17)
N2 0.040(2) 0.029(2) 0.046(3) -0.0122(19) -0.020(2) 0.0021(18)
N3 0.046(3) 0.029(2) 0.047(3) -0.008(2) -0.016(2) 0.0048(19)
N4 0.041(2) 0.030(2) 0.046(3) -0.010(2) -0.022(2) 0.0035(19)
C1 0.046(3) 0.033(3) 0.045(3) -0.011(2) -0.020(3) 0.007(2)
C2 0.049(3) 0.040(3) 0.055(4) -0.014(3) -0.022(3) 0.016(3)
C3 0.054(4) 0.045(3) 0.052(4) -0.012(3) -0.026(3) 0.012(3)
C4 0.047(3) 0.043(3) 0.041(3) -0.012(3) -0.015(3) -0.005(3)
C5 0.035(3) 0.038(3) 0.038(3) -0.013(2) -0.012(2) -0.001(2)
C6 0.041(3) 0.034(3) 0.041(3) -0.013(2) -0.015(2) -0.003(2)
C7 0.061(4) 0.039(3) 0.052(4) -0.020(3) -0.022(3) 0.003(3)
C8 0.078(5) 0.057(4) 0.047(4) -0.019(3) -0.028(3) -0.013(3)
C9 0.060(4) 0.054(4) 0.049(4) -0.008(3) -0.028(3) -0.007(3)
C10 0.049(3) 0.031(3) 0.043(3) -0.017(2) -0.017(3) 0.002(2)
C11 0.050(3) 0.026(3) 0.051(3) -0.018(2) -0.018(3) 0.010(2)
C12 0.045(3) 0.027(3) 0.043(3) -0.011(2) -0.017(3) 0.007(2)
C13 0.052(3) 0.030(3) 0.045(3) -0.016(2) -0.022(3) 0.007(2)
C14 0.071(4) 0.036(3) 0.058(4) -0.014(3) -0.031(3) 0.019(3)
C15 0.095(5) 0.030(3) 0.084(5) -0.028(3) -0.047(4) 0.032(3)
C16 0.083(5) 0.033(3) 0.072(4) -0.029(3) -0.037(4) 0.022(3)
C17 0.051(4) 0.038(3) 0.078(5) -0.012(3) -0.016(3) -0.002(3)
C18 0.052(4) 0.045(4) 0.087(5) -0.009(4) -0.010(4) -0.017(3)
C19 0.048(4) 0.056(4) 0.064(5) 0.005(3) -0.008(3) -0.004(3)
C20 0.036(3) 0.054(4) 0.039(3) 0.002(3) -0.010(3) 0.003(3)
C21 0.037(3) 0.035(3) 0.033(3) -0.003(2) -0.014(2) 0.005(2)
C22 0.041(3) 0.041(3) 0.039(3) -0.012(2) -0.021(3) 0.014(2)
C23 0.050(4) 0.059(4) 0.041(3) -0.016(3) -0.022(3) 0.017(3)
C24 0.061(4) 0.092(5) 0.044(4) -0.032(4) -0.026(3) 0.038(4)
C25 0.045(4) 0.088(5) 0.036(4) -0.004(3) -0.009(3) 0.016(3)
C26 0.046(3) 0.034(3) 0.057(4) -0.020(3) -0.025(3) 0.009(2)
C27 0.042(3) 0.035(3) 0.045(3) -0.017(2) -0.018(3) 0.007(2)
C28 0.063(4) 0.037(3) 0.062(4) -0.024(3) -0.027(3) 0.008(3)
C29 0.070(4) 0.032(3) 0.079(5) -0.012(3) -0.036(4) -0.004(3)
C30 0.044(3) 0.044(3) 0.060(4) -0.002(3) -0.020(3) -0.006(3)
C31 0.038(3) 0.043(3) 0.043(3) -0.011(3) -0.017(3) 0.000(2)
C32 0.035(3) 0.027(3) 0.045(3) -0.009(2) -0.021(2) 0.002(2)
N5 0.105(6) 0.090(6) 0.175(8) -0.036(6) 0.018(6) 0.024(5)
C33 0.078(5) 0.082(6) 0.160(8) -0.033(6) 0.006(5) 0.003(5)
C34 0.097(7) 0.092(7) 0.292(14) -0.037(8) -0.006(8) 0.010(6)
N6 0.192(9) 0.071(5) 0.096(6) 0.002(5) -0.050(6) 0.000(6)
C35 0.156(9) 0.068(6) 0.069(6) -0.004(5) -0.058(6) 0.035(6)
C36 0.188(10) 0.069(5) 0.097(7) -0.041(5) -0.080(7) 0.049(6)
B01D 0.083(5) 0.058(5) 0.055(5) -0.007(4) -0.025(4) -0.007(4)
F00D 0.121(6) 0.059(4) 0.084(4) -0.011(3) -0.036(4) 0.012(3)
F00T 0.151(8) 0.103(5) 0.069(4) -0.045(4) -0.054(5) 0.038(5)
F012 0.159(8) 0.067(4) 0.096(5) -0.001(3) -0.002(5) -0.039(5)
F019 0.152(8) 0.175(8) 0.167(9) -0.057(7) -0.113(7) 0.020(6)
F0 0.119(18) 0.115(17) 0.105(19) 0.007(13) -0.024(14) 0.056(14)
F00E 0.091(17) 0.083(14) 0.071(13) -0.008(10) -0.038(12) 0.004(12)
F00U 0.116(16) 0.110(16) 0.108(16) -0.041(10) -0.033(9) 0.000(9)
F1 0.14(2) 0.124(18) 0.12(2) -0.027(13) -0.071(16) -0.023(14)

loop_
_atom_type_symbol
_atom_type_description
_atom_type_scat_dispersion_real
_atom_type_scat_dispersion_imag
_atom_type_scat_source
C C 0.0033 0.0016 'International Tables Vol C Tables 4.2.6.8 and 6.1.1.4'
H H 0.0000 0.0000 'International Tables Vol C Tables 4.2.6.8 and 6.1.1.4'
B B 0.0013 0.0007 'International Tables Vol C Tables 4.2.6.8 and 6.1.1.4'
F F 0.0171 0.0103 'International Tables Vol C Tables 4.2.6.8 and 6.1.1.4'
Fe Fe 0.3463 0.8444 'International Tables Vol C Tables 4.2.6.8 and 6.1.1.4'
N N 0.0061 0.0033 'International Tables Vol C Tables 4.2.6.8 and 6.1.1.4'
O O 0.0106 0.0060 'International Tables Vol C Tables 4.2.6.8 and 6.1.1.4'

loop_
_geom_angle_atom_site_label_1
_geom_angle_atom_site_label_2
_geom_angle_atom_site_label_3
_geom_angle
_geom_angle_site_symmetry_1
_geom_angle_site_symmetry_3
_geom_angle_publ_flag
O1 Fe1 O3 97.16(16) . . ?
O1 Fe1 N1 164.32(15) . . ?
O1 Fe1 N2 87.83(16) . . ?
O1 Fe1 N3 89.43(16) . . ?
O1 Fe1 N4 101.18(16) . . ?
O3 Fe1 N1 89.76(15) . . ?
O3 Fe1 N2 102.23(16) . . ?
O3 Fe1 N3 164.06(16) . . ?
O3 Fe1 N4 88.16(16) . . ?
N1 Fe1 N3 87.58(16) . . ?
N2 Fe1 N1 76.93(16) . . ?
N2 Fe1 N3 92.48(17) . . ?
N2 Fe1 N4 165.39(16) . . ?
N4 Fe1 N1 93.06(16) . . ?
N4 Fe1 N3 76.30(17) . . ?
C12 O1 Fe1 133.7(3) . . ?
C13 O2 H2 109.5 . . ?
C32 O3 Fe1 131.6(3) . . ?
C31 O4 H4 109.5 . . ?
C1 N1 Fe1 126.7(4) . . ?
C1 N1 C5 118.6(4) . . ?
C5 N1 Fe1 114.7(3) . . ?
C6 N2 Fe1 115.4(3) . . ?
C10 N2 Fe1 124.5(4) . . ?
C10 N2 C6 120.1(4) . . ?
C17 N3 Fe1 125.7(4) . . ?
C17 N3 C21 118.2(5) . . ?
C21 N3 Fe1 115.5(3) . . ?
C22 N4 Fe1 115.1(3) . . ?
C26 N4 Fe1 125.0(4) . . ?
C26 N4 C22 119.8(5) . . ?
N1 C1 H1 118.3 . . ?
N1 C1 C2 123.4(5) . . ?
C2 C1 H1 118.3 . . ?
C1 C2 H2A 120.4 . . ?
C3 C2 C1 119.2(5) . . ?
C3 C2 H2A 120.4 . . ?
C2 C3 H3 120.0 . . ?
C2 C3 C4 120.0(5) . . ?
C4 C3 H3 120.0 . . ?
C5 C4 C3 117.0(5) . . ?
C9 C4 C3 123.8(5) . . ?
C9 C4 C5 119.2(5) . . ?
N1 C5 C4 121.7(5) . . ?
N1 C5 C6 118.1(5) . . ?
C4 C5 C6 120.2(5) . . ?
C5 C6 N2 114.7(4) . . ?
C7 C6 N2 126.6(5) . . ?
C7 C6 C5 118.7(5) . . ?
C6 C7 H7 119.7 . . ?
C6 C7 C8 120.6(5) . . ?
C8 C7 H7 119.7 . . ?
C7 C8 H8 119.4 . . ?
C9 C8 C7 121.3(6) . . ?
C9 C8 H8 119.4 . . ?
C4 C9 H9 120.0 . . ?
C8 C9 C4 120.0(6) . . ?
C8 C9 H9 120.0 . . ?
N2 C10 H10 116.7 . . ?
N2 C10 C11 126.6(5) . . ?
C11 C10 H10 116.7 . . ?
C10 C11 C16 117.5(5) . . ?
C12 C11 C10 123.7(4) . . ?
C12 C11 C16 118.8(5) . . ?
O1 C12 C11 122.7(5) . . ?
O1 C12 C13 118.2(5) . . ?
C11 C12 C13 119.1(5) . . ?
O2 C13 C12 116.4(4) . . ?
O2 C13 C14 123.2(5) . . ?
C14 C13 C12 120.4(5) . . ?
C13 C14 H14 119.8 . . ?
C13 C14 C15 120.5(5) . . ?
C15 C14 H14 119.8 . . ?
C14 C15 H15 119.7 . . ?
C16 C15 C14 120.6(5) . . ?
C16 C15 H15 119.7 . . ?
C11 C16 H16 119.7 . . ?
C15 C16 C11 120.6(6) . . ?
C15 C16 H16 119.7 . . ?
N3 C17 H17 118.5 . . ?
N3 C17 C18 123.0(6) . . ?
C18 C17 H17 118.5 . . ?
C17 C18 H18 120.7 . . ?
C19 C18 C17 118.6(6) . . ?
C19 C18 H18 120.7 . . ?
C18 C19 H19 119.4 . . ?
C18 C19 C20 121.1(6) . . ?
C20 C19 H19 119.4 . . ?
C19 C20 C21 116.8(6) . . ?
C25 C20 C19 124.3(6) . . ?
C25 C20 C21 118.9(6) . . ?
N3 C21 C20 122.3(5) . . ?
N3 C21 C22 117.4(5) . . ?
C20 C21 C22 120.3(5) . . ?
C21 C22 N4 114.5(5) . . ?
C23 C22 N4 126.5(5) . . ?
C23 C22 C21 119.0(5) . . ?
C22 C23 H23 119.6 . . ?
C22 C23 C24 120.9(6) . . ?
C24 C23 H23 119.6 . . ?
C23 C24 H24 119.4 . . ?
C25 C24 C23 121.1(6) . . ?
C25 C24 H24 119.4 . . ?
C20 C25 H25 120.1 . . ?
C24 C25 C20 119.8(6) . . ?
C24 C25 H25 120.1 . . ?
N4 C26 H26 116.6 . . ?
N4 C26 C27 126.8(5) . . ?
C27 C26 H26 116.6 . . ?
C28 C27 C26 117.3(5) . . ?
C32 C27 C26 123.3(5) . . ?
C32 C27 C28 119.3(5) . . ?
C27 C28 H28 119.5 . . ?
C29 C28 C27 120.9(6) . . ?
C29 C28 H28 119.5 . . ?
C28 C29 H29 120.1 . . ?
C28 C29 C30 119.9(6) . . ?
C30 C29 H29 120.1 . . ?
C29 C30 H30 119.4 . . ?
C29 C30 C31 121.3(6) . . ?
C31 C30 H30 119.4 . . ?
O4 C31 C30 120.0(5) . . ?
O4 C31 C32 120.2(5) . . ?
C30 C31 C32 119.8(5) . . ?
O3 C32 C27 123.8(5) . . ?
O3 C32 C31 117.4(5) . . ?
C27 C32 C31 118.7(5) . . ?
N5 C33 C34 168.2(16) . . ?
C33 C34 H34A 109.5 . . ?
C33 C34 H34B 109.5 . . ?
C33 C34 H34C 109.5 . . ?
H34A C34 H34B 109.5 . . ?
H34A C34 H34C 109.5 . . ?
H34B C34 H34C 109.5 . . ?
N6 C35 C36 177.7(13) . . ?
C35 C36 H36A 109.5 . . ?
C35 C36 H36B 109.5 . . ?
C35 C36 H36C 109.5 . . ?
H36A C36 H36B 109.5 . . ?
H36A C36 H36C 109.5 . . ?
H36B C36 H36C 109.5 . . ?
F00T B01D F00D 107.6(7) . . ?
F00T B01D F012 112.7(8) . . ?
F00T B01D F019 113.8(9) . . ?
F012 B01D F00D 107.7(9) . . ?
F019 B01D F00D 107.3(8) . . ?
F019 B01D F012 107.5(8) . . ?
F00E B01D F0 93.0(18) . . ?
F00U B01D F0 103(2) . . ?
F00U B01D F00E 111(2) . . ?
F00U B01D F1 127(2) . . ?
F1 B01D F0 107(3) . . ?
F1 B01D F00E 110.1(19) . . ?

loop_
_geom_bond_atom_site_label_1
_geom_bond_atom_site_label_2
_geom_bond_distance
_geom_bond_site_symmetry_2
_geom_bond_publ_flag
Fe1 O1 1.901(4) . ?
Fe1 O3 1.915(4) . ?
Fe1 N1 2.154(4) . ?
Fe1 N2 2.110(4) . ?
Fe1 N3 2.160(5) . ?
Fe1 N4 2.115(4) . ?
O1 C12 1.315(6) . ?
O2 H2 0.8300 . ?
O2 C13 1.355(6) . ?
O3 C32 1.319(6) . ?
O4 H4 0.8300 . ?
O4 C31 1.352(7) . ?
N1 C1 1.315(6) . ?
N1 C5 1.361(6) . ?
N2 C6 1.429(6) . ?
N2 C10 1.299(6) . ?
N3 C17 1.338(7) . ?
N3 C21 1.354(7) . ?
N4 C22 1.443(7) . ?
N4 C26 1.277(6) . ?
C1 H1 0.9400 . ?
C1 C2 1.384(7) . ?
C2 H2A 0.9400 . ?
C2 C3 1.349(8) . ?
C3 H3 0.9400 . ?
C3 C4 1.415(8) . ?
C4 C5 1.408(7) . ?
C4 C9 1.395(8) . ?
C5 C6 1.414(7) . ?
C6 C7 1.372(7) . ?
C7 H7 0.9400 . ?
C7 C8 1.397(8) . ?
C8 H8 0.9400 . ?
C8 C9 1.358(9) . ?
C9 H9 0.9400 . ?
C10 H10 0.9400 . ?
C10 C11 1.414(7) . ?
C11 C12 1.407(7) . ?
C11 C16 1.421(7) . ?
C12 C13 1.409(7) . ?
C13 C14 1.380(7) . ?
C14 H14 0.9400 . ?
C14 C15 1.382(8) . ?
C15 H15 0.9400 . ?
C15 C16 1.367(8) . ?
C16 H16 0.9400 . ?
C17 H17 0.9400 . ?
C17 C18 1.395(8) . ?
C18 H18 0.9400 . ?
C18 C19 1.344(9) . ?
C19 H19 0.9400 . ?
C19 C20 1.405(9) . ?
C20 C21 1.409(7) . ?
C20 C25 1.398(9) . ?
C21 C22 1.418(7) . ?
C22 C23 1.349(7) . ?
C23 H23 0.9400 . ?
C23 C24 1.405(8) . ?
C24 H24 0.9400 . ?
C24 C25 1.363(9) . ?
C25 H25 0.9400 . ?
C26 H26 0.9400 . ?
C26 C27 1.423(7) . ?
C27 C28 1.413(7) . ?
C27 C32 1.408(7) . ?
C28 H28 0.9400 . ?
C28 C29 1.364(8) . ?
C29 H29 0.9400 . ?
C29 C30 1.379(9) . ?
C30 H30 0.9400 . ?
C30 C31 1.386(7) . ?
C31 C32 1.410(7) . ?
N5 C33 1.119(11) . ?
C33 C34 1.458(13) . ?
C34 H34A 0.9700 . ?
C34 H34B 0.9700 . ?
C34 H34C 0.9700 . ?
N6 C35 1.142(11) . ?
C35 C36 1.442(12) . ?
C36 H36A 0.9700 . ?
C36 H36B 0.9700 . ?
C36 H36C 0.9700 . ?
B01D F00D 1.397(10) . ?
B01D F00T 1.311(10) . ?
B01D F012 1.357(10) . ?
B01D F019 1.352(11) . ?
B01D F0 1.415(18) . ?
B01D F00E 1.369(17) . ?
B01D F00U 1.30(2) . ?
B01D F1 1.346(18) . ?

loop_
_geom_torsion_atom_site_label_1
_geom_torsion_atom_site_label_2
_geom_torsion_atom_site_label_3
_geom_torsion_atom_site_label_4
_geom_torsion
_geom_torsion_site_symmetry_1
_geom_torsion_site_symmetry_2
_geom_torsion_site_symmetry_3
_geom_torsion_site_symmetry_4
_geom_torsion_publ_flag
Fe1 O1 C12 C11 -5.2(8) . . . . ?
Fe1 O1 C12 C13 175.7(4) . . . . ?
Fe1 O3 C32 C27 11.0(7) . . . . ?
Fe1 O3 C32 C31 -170.6(3) . . . . ?
Fe1 N1 C1 C2 -177.6(4) . . . . ?
Fe1 N1 C5 C4 177.1(4) . . . . ?
Fe1 N1 C5 C6 -3.4(6) . . . . ?
Fe1 N2 C6 C5 3.9(5) . . . . ?
Fe1 N2 C6 C7 -175.9(4) . . . . ?
Fe1 N2 C10 C11 6.8(7) . . . . ?
Fe1 N3 C17 C18 171.0(5) . . . . ?
Fe1 N3 C21 C20 -170.8(4) . . . . ?
Fe1 N3 C21 C22 8.9(5) . . . . ?
Fe1 N4 C22 C21 -7.9(5) . . . . ?
Fe1 N4 C22 C23 171.5(4) . . . . ?
Fe1 N4 C26 C27 -2.8(7) . . . . ?
O1 C12 C13 O2 0.5(7) . . . . ?
O1 C12 C13 C14 -178.2(5) . . . . ?
O2 C13 C14 C15 179.8(6) . . . . ?
O4 C31 C32 O3 0.8(7) . . . . ?
O4 C31 C32 C27 179.3(5) . . . . ?
N1 C1 C2 C3 0.4(9) . . . . ?
N1 C5 C6 N2 -0.2(7) . . . . ?
N1 C5 C6 C7 179.5(5) . . . . ?
N2 C6 C7 C8 -179.1(5) . . . . ?
N2 C10 C11 C12 1.1(9) . . . . ?
N2 C10 C11 C16 179.3(5) . . . . ?
N3 C17 C18 C19 -2.2(10) . . . . ?
N3 C21 C22 N4 -0.8(6) . . . . ?
N3 C21 C22 C23 179.8(4) . . . . ?
N4 C22 C23 C24 -179.4(5) . . . . ?
N4 C26 C27 C28 179.3(5) . . . . ?
N4 C26 C27 C32 -3.3(9) . . . . ?
C1 N1 C5 C4 -1.3(7) . . . . ?
C1 N1 C5 C6 178.2(5) . . . . ?
C1 C2 C3 C4 -0.7(9) . . . . ?
C2 C3 C4 C5 0.0(8) . . . . ?
C2 C3 C4 C9 -178.8(5) . . . . ?
C3 C4 C5 N1 1.0(8) . . . . ?
C3 C4 C5 C6 -178.5(5) . . . . ?
C3 C4 C9 C8 178.7(6) . . . . ?
C4 C5 C6 N2 179.3(4) . . . . ?
C4 C5 C6 C7 -0.9(8) . . . . ?
C5 N1 C1 C2 0.6(8) . . . . ?
C5 C4 C9 C8 -0.1(9) . . . . ?
C5 C6 C7 C8 1.2(8) . . . . ?
C6 N2 C10 C11 -175.0(5) . . . . ?
C6 C7 C8 C9 -0.9(9) . . . . ?
C7 C8 C9 C4 0.4(10) . . . . ?
C9 C4 C5 N1 179.9(5) . . . . ?
C9 C4 C5 C6 0.4(8) . . . . ?
C10 N2 C6 C5 -174.5(5) . . . . ?
C10 N2 C6 C7 5.8(8) . . . . ?
C10 C11 C12 O1 -2.7(8) . . . . ?
C10 C11 C12 C13 176.4(5) . . . . ?
C10 C11 C16 C15 -178.4(6) . . . . ?
C11 C12 C13 O2 -178.6(5) . . . . ?
C11 C12 C13 C14 2.6(8) . . . . ?
C12 C11 C16 C15 0.0(9) . . . . ?
C12 C13 C14 C15 -1.6(9) . . . . ?
C13 C14 C15 C16 -0.3(10) . . . . ?
C14 C15 C16 C11 1.1(10) . . . . ?
C16 C11 C12 O1 179.1(5) . . . . ?
C16 C11 C12 C13 -1.8(8) . . . . ?
C17 N3 C21 C20 0.2(7) . . . . ?
C17 N3 C21 C22 179.9(5) . . . . ?
C17 C18 C19 C20 2.3(10) . . . . ?
C18 C19 C20 C21 -1.2(9) . . . . ?
C18 C19 C20 C25 178.7(6) . . . . ?
C19 C20 C21 N3 -0.1(8) . . . . ?
C19 C20 C21 C22 -179.8(5) . . . . ?
C19 C20 C25 C24 -179.4(6) . . . . ?
C20 C21 C22 N4 179.0(4) . . . . ?
C20 C21 C22 C23 -0.4(7) . . . . ?
C21 N3 C17 C18 0.9(8) . . . . ?
C21 C20 C25 C24 0.5(8) . . . . ?
C21 C22 C23 C24 -0.1(7) . . . . ?
C22 N4 C26 C27 180.0(5) . . . . ?
C22 C23 C24 C25 0.8(8) . . . . ?
C23 C24 C25 C20 -1.0(9) . . . . ?
C25 C20 C21 N3 179.9(5) . . . . ?
C25 C20 C21 C22 0.2(7) . . . . ?
C26 N4 C22 C21 169.6(4) . . . . ?
C26 N4 C22 C23 -11.0(7) . . . . ?
C26 C27 C28 C29 178.7(5) . . . . ?
C26 C27 C32 O3 -0.3(8) . . . . ?
C26 C27 C32 C31 -178.6(5) . . . . ?
C27 C28 C29 C30 0.0(9) . . . . ?
C28 C27 C32 O3 177.1(4) . . . . ?
C28 C27 C32 C31 -1.3(7) . . . . ?
C28 C29 C30 C31 -1.1(9) . . . . ?
C29 C30 C31 O4 -178.0(5) . . . . ?
C29 C30 C31 C32 0.9(8) . . . . ?
C30 C31 C32 O3 -178.2(4) . . . . ?
C30 C31 C32 C27 0.3(7) . . . . ?
C32 C27 C28 C29 1.2(8) . . . . ?
